data_4304481
loop_
_publ_author_name
'Li-Cheng Song'
'Chang-Gong Li'
'Jie Gao'
'Bang-Shao Yin'
'Xiang Luo'
'Xiao-Guang Zhang'
'Hai-Lin Bao'
'Qing-Mei Hu'

_publ_section_title
;
Synthesis, Structure, and Electrocatalysis of Diiron C-Functionalized
Propanedithiolate (PDT) Complexes Related to the Active Site of
[FeFe]-Hydrogenases
;
_journal_name_full 'Inorganic Chemistry'
_journal_page_first 4545
_journal_page_last 4553
_journal_paper_doi 10.1021/ic701982z
_journal_volume 47
_journal_year 2008
_chemical_formula_sum 'C8 H5 Br2 Fe2 O6 P S2'
_chemical_formula_weight 563.73
_chemical_name_systematic
; 
 ? 
;
_space_group_IT_number 14
_symmetry_cell_setting monoclinic
_symmetry_space_group_name_Hall '-P 2ybc'
_symmetry_space_group_name_H-M 'P 1 21/c 1'
_atom_sites_solution_hydrogens geom
_atom_sites_solution_primary direct
_atom_sites_solution_secondary difmap
_audit_creation_method SHELXL-97
_cell_angle_alpha 90.00
_cell_angle_beta 107.935(4)
_cell_angle_gamma 90.00
_cell_formula_units_Z 4
_cell_length_a 13.127(3)
_cell_length_b 10.202(2)
_cell_length_c 12.752(3)
_cell_measurement_reflns_used 2363
_cell_measurement_temperature 294(2)
_cell_measurement_theta_max 24.95
_cell_measurement_theta_min 2.58
_cell_volume 1624.8(6)
_computing_cell_refinement 'Bruker SMART'
_computing_data_collection 'Bruker SMART'
_computing_data_reduction 'Bruker SAINT'
_computing_molecular_graphics 'Bruker SHELXTL'
_computing_publication_material 'Bruker SHELXTL'
_computing_structure_refinement 'SHELXL-97 (Sheldrick, 1997)'
_computing_structure_solution 'SHELXS-97 (Sheldrick, 1990)'
_diffrn_ambient_temperature 294(2)
_diffrn_measured_fraction_theta_full 0.995
_diffrn_measured_fraction_theta_max 0.995
_diffrn_measurement_device_type 'CCD area detector'
_diffrn_measurement_method 'phi and omega scans'
_diffrn_radiation_monochromator graphite
_diffrn_radiation_source 'fine-focus sealed tube'
_diffrn_radiation_type MoK\a
_diffrn_radiation_wavelength 0.71073
_diffrn_reflns_av_R_equivalents 0.0690
_diffrn_reflns_av_sigmaI/netI 0.0719
_diffrn_reflns_limit_h_max 15
_diffrn_reflns_limit_h_min -16
_diffrn_reflns_limit_k_max 12
_diffrn_reflns_limit_k_min -12
_diffrn_reflns_limit_l_max 15
_diffrn_reflns_limit_l_min -8
_diffrn_reflns_number 9103
_diffrn_reflns_theta_full 26.40
_diffrn_reflns_theta_max 26.40
_diffrn_reflns_theta_min 1.63
_exptl_absorpt_coefficient_mu 7.077
_exptl_absorpt_correction_T_max 1.000000
_exptl_absorpt_correction_T_min 0.425063
_exptl_absorpt_correction_type multi-scan
_exptl_absorpt_process_details SADAVS
_exptl_crystal_density_diffrn 2.305
_exptl_crystal_density_meas ?
_exptl_crystal_density_method 'not measured'
_exptl_crystal_F_000 1080
_exptl_crystal_size_max 0.20
_exptl_crystal_size_mid 0.18
_exptl_crystal_size_min 0.12
_refine_diff_density_max 0.749
_refine_diff_density_min -0.415
_refine_diff_density_rms 0.127
_refine_ls_extinction_method none
_refine_ls_goodness_of_fit_ref 0.989
_refine_ls_hydrogen_treatment constr
_refine_ls_matrix_type full
_refine_ls_number_parameters 190
_refine_ls_number_reflns 3315
_refine_ls_number_restraints 0
_refine_ls_restrained_S_all 0.989
_refine_ls_R_factor_all 0.0820
_refine_ls_R_factor_gt 0.0401
_refine_ls_shift/su_max 0.003
_refine_ls_shift/su_mean 0.001
_refine_ls_structure_factor_coef Fsqd
_refine_ls_weighting_details 'calc w=1/[\s^2^(Fo^2^)+(0.0426P)^2^+0.0000P] where P=(Fo^2^+2Fc^2^)/3'
_refine_ls_weighting_scheme calc
_refine_ls_wR_factor_gt 0.0848
_refine_ls_wR_factor_ref 0.1024
_reflns_number_gt 2123
_reflns_number_total 3315
_reflns_threshold_expression >2sigma(I)
_cod_data_source_file ic701982z-file007.cif
_cod_data_source_block 070117d
_cod_depositor_comments
;
The following automatic conversions were performed:
'_symmetry_cell_setting' value 'Monoclinic' changed to 'monoclinic'
according to '/home/saulius/struct/CIF-dictionaries/cif_core.dic'
dictionary named 'cif_core.dic' version 2.4.1 from
2010-06-29.

'_exptl_absorpt_correction_type' value 'MULTI-SCAN' changed
to 'multi-scan' according to
'/home/saulius/struct/CIF-dictionaries/cif_core.dic' dictionary named
'cif_core.dic' version 2.4.1 from
2010-06-29.

'_refine_ls_hydrogen_treatment' value 'CONSTR' changed to
'constr' according to '/home/saulius/struct/CIF-dictionaries/cif_core.dic'
dictionary named 'cif_core.dic' version 2.4.1 from 2010-06-29.

Automatic conversion script
Id: cif_fix_enum 1527 2010-12-29 10:47:43Z saulius 

The following automatic conversions were performed:

'_exptl_crystal_density_meas' value 'NONE' was changed to '?' - the
value is perceived as not measured.

Automatic conversion script
Id: cif_fix_values 3008 2015-01-20 13:52:24Z robertas 
;
_cod_original_cell_volume 1624.7(6)
_cod_database_code 4304481

loop_
_symmetry_equiv_pos_as_xyz
'x, y, z'
'-x, y+1/2, -z+1/2'
'-x, -y, -z'
'x, -y-1/2, z-1/2'

loop_
_atom_site_label
_atom_site_type_symbol
_atom_site_fract_x
_atom_site_fract_y
_atom_site_fract_z
_atom_site_U_iso_or_equiv
_atom_site_adp_type
_atom_site_occupancy
_atom_site_symmetry_multiplicity
_atom_site_calc_flag
_atom_site_refinement_flags
_atom_site_disorder_assembly
_atom_site_disorder_group
Fe1 Fe 0.75826(6) 0.06458(7) 0.70226(5) 0.0316(2) Uani 1 1 d . . .
Fe2 Fe 0.76962(6) -0.16712(7) 0.64000(6) 0.0374(2) Uani 1 1 d . . .
Br1 Br 0.84676(6) 0.41283(7) 0.68864(5) 0.0607(2) Uani 1 1 d . . .
Br2 Br 0.58119(6) 0.35223(8) 0.60072(6) 0.0692(2) Uani 1 1 d . . .
S1 S 0.88058(10) -0.00597(14) 0.62535(11) 0.0364(3) Uani 1 1 d . . .
S2 S 0.63682(10) -0.02839(15) 0.55759(11) 0.0412(4) Uani 1 1 d . . .
P1 P 0.73477(11) 0.24858(14) 0.62335(11) 0.0371(3) Uani 1 1 d . . .
O1 O 0.5987(4) 0.0537(5) 0.8183(4) 0.0764(15) Uani 1 1 d . . .
O2 O 0.9322(4) 0.1152(5) 0.9054(3) 0.0805(16) Uani 1 1 d . . .
O3 O 0.6130(4) -0.2995(6) 0.7227(5) 0.0982(19) Uani 1 1 d . . .
O4 O 0.9344(4) -0.2732(5) 0.8312(4) 0.0764(14) Uani 1 1 d . . .
O5 O 0.7791(6) -0.3452(6) 0.4640(4) 0.106(2) Uani 1 1 d . . .
O6 O 0.7393(3) 0.2476(4) 0.4999(3) 0.0477(10) Uani 1 1 d . . .
C1 C 0.6618(5) 0.0592(6) 0.7744(5) 0.0463(15) Uani 1 1 d . . .
C2 C 0.8646(5) 0.0940(6) 0.8273(5) 0.0453(14) Uani 1 1 d . . .
C3 C 0.6731(5) -0.2492(6) 0.6890(5) 0.0560(17) Uani 1 1 d . . .
C4 C 0.8725(5) -0.2314(6) 0.7554(5) 0.0507(15) Uani 1 1 d . . .
C5 C 0.7752(6) -0.2774(7) 0.5323(5) 0.0629(19) Uani 1 1 d . . .
C6 C 0.8495(5) 0.0590(6) 0.4857(4) 0.0449(14) Uani 1 1 d . . .
H6A H 0.9052 0.1208 0.4841 0.054 Uiso 1 1 calc R . .
H6B H 0.8523 -0.0127 0.4367 0.054 Uiso 1 1 calc R . .
C7 C 0.7426(5) 0.1267(6) 0.4403(4) 0.0435(14) Uani 1 1 d . . .
H7 H 0.7376 0.1531 0.3650 0.052 Uiso 1 1 calc R . .
C8 C 0.6472(5) 0.0419(6) 0.4305(4) 0.0477(15) Uani 1 1 d . . .
H8A H 0.6477 -0.0292 0.3802 0.057 Uiso 1 1 calc R . .
H8B H 0.5833 0.0935 0.3972 0.057 Uiso 1 1 calc R . .

loop_
_atom_site_aniso_label
_atom_site_aniso_U_11
_atom_site_aniso_U_22
_atom_site_aniso_U_33
_atom_site_aniso_U_23
_atom_site_aniso_U_13
_atom_site_aniso_U_12
Fe1 0.0368(4) 0.0294(4) 0.0267(4) 0.0024(3) 0.0068(3) 0.0028(3)
Fe2 0.0456(5) 0.0272(4) 0.0367(4) 0.0009(3) 0.0087(3) -0.0010(3)
Br1 0.0796(5) 0.0425(4) 0.0626(4) -0.0060(3) 0.0257(4) -0.0154(3)
Br2 0.0611(4) 0.0757(5) 0.0709(4) 0.0138(4) 0.0206(4) 0.0337(4)
S1 0.0348(7) 0.0359(8) 0.0380(7) 0.0038(6) 0.0102(6) 0.0028(6)
S2 0.0340(7) 0.0464(9) 0.0372(7) 0.0018(6) 0.0019(6) -0.0019(6)
P1 0.0470(8) 0.0302(8) 0.0338(7) 0.0034(6) 0.0118(6) 0.0066(6)
O1 0.068(3) 0.104(4) 0.072(3) -0.002(3) 0.044(3) -0.006(3)
O2 0.070(3) 0.101(4) 0.048(3) -0.012(3) -0.014(2) 0.009(3)
O3 0.083(4) 0.101(5) 0.111(4) 0.036(4) 0.031(3) -0.025(3)
O4 0.068(3) 0.078(4) 0.069(3) 0.028(3) 0.001(2) 0.022(3)
O5 0.186(7) 0.072(4) 0.064(3) -0.018(3) 0.043(4) 0.009(4)
O6 0.077(3) 0.034(2) 0.034(2) 0.0076(17) 0.0208(19) 0.011(2)
C1 0.049(4) 0.049(4) 0.042(3) 0.000(3) 0.014(3) 0.003(3)
C2 0.050(4) 0.044(4) 0.040(3) 0.001(3) 0.011(3) 0.006(3)
C3 0.059(4) 0.045(4) 0.058(4) 0.009(3) 0.009(3) -0.007(3)
C4 0.051(4) 0.042(4) 0.057(4) 0.001(3) 0.014(3) -0.002(3)
C5 0.102(6) 0.039(4) 0.044(4) -0.001(3) 0.018(4) 0.004(4)
C6 0.056(4) 0.044(4) 0.041(3) 0.001(3) 0.024(3) 0.003(3)
C7 0.059(4) 0.043(4) 0.031(3) 0.003(3) 0.016(3) 0.006(3)
C8 0.049(3) 0.058(4) 0.030(3) 0.002(3) 0.002(3) 0.004(3)

loop_
_atom_type_symbol
_atom_type_description
_atom_type_scat_dispersion_real
_atom_type_scat_dispersion_imag
_atom_type_scat_source
C C 0.0033 0.0016 'International Tables Vol C Tables 4.2.6.8 and 6.1.1.4'
H H 0.0000 0.0000 'International Tables Vol C Tables 4.2.6.8 and 6.1.1.4'
O O 0.0106 0.0060 'International Tables Vol C Tables 4.2.6.8 and 6.1.1.4'
P P 0.1023 0.0942 'International Tables Vol C Tables 4.2.6.8 and 6.1.1.4'
S S 0.1246 0.1234 'International Tables Vol C Tables 4.2.6.8 and 6.1.1.4'
Fe Fe 0.3463 0.8444 'International Tables Vol C Tables 4.2.6.8 and 6.1.1.4'
Br Br -0.2901 2.4595 'International Tables Vol C Tables 4.2.6.8 and 6.1.1.4'

loop_
_geom_angle_atom_site_label_1
_geom_angle_atom_site_label_2
_geom_angle_atom_site_label_3
_geom_angle
_geom_angle_site_symmetry_1
_geom_angle_site_symmetry_3
_geom_angle_publ_flag
C1 Fe1 C2 91.6(3) . . ?
C1 Fe1 P1 104.6(2) . . ?
C2 Fe1 P1 103.6(2) . . ?
C1 Fe1 S1 159.2(2) . . ?
C2 Fe1 S1 88.64(19) . . ?
P1 Fe1 S1 95.52(6) . . ?
C1 Fe1 S2 88.49(19) . . ?
C2 Fe1 S2 164.6(2) . . ?
P1 Fe1 S2 91.23(6) . . ?
S1 Fe1 S2 85.86(6) . . ?
C1 Fe1 Fe2 104.8(2) . . ?
C2 Fe1 Fe2 109.44(19) . . ?
P1 Fe1 Fe2 134.54(5) . . ?
S1 Fe1 Fe2 55.92(4) . . ?
S2 Fe1 Fe2 55.85(4) . . ?
C3 Fe2 C4 88.7(3) . . ?
C3 Fe2 C5 100.1(3) . . ?
C4 Fe2 C5 101.6(3) . . ?
C3 Fe2 S2 85.8(2) . . ?
C4 Fe2 S2 154.1(2) . . ?
C5 Fe2 S2 104.3(2) . . ?
C3 Fe2 S1 157.3(2) . . ?
C4 Fe2 S1 89.6(2) . . ?
C5 Fe2 S1 102.4(2) . . ?
S2 Fe2 S1 85.95(6) . . ?
C3 Fe2 Fe1 102.3(2) . . ?
C4 Fe2 Fe1 100.8(2) . . ?
C5 Fe2 Fe1 148.5(2) . . ?
S2 Fe2 Fe1 55.98(4) . . ?
S1 Fe2 Fe1 55.93(4) . . ?
C6 S1 Fe2 113.1(2) . . ?
C6 S1 Fe1 109.59(19) . . ?
Fe2 S1 Fe1 68.15(5) . . ?
C8 S2 Fe2 114.0(2) . . ?
C8 S2 Fe1 109.72(19) . . ?
Fe2 S2 Fe1 68.16(5) . . ?
O6 P1 Fe1 114.94(15) . . ?
O6 P1 Br1 98.85(16) . . ?
Fe1 P1 Br1 120.78(7) . . ?
O6 P1 Br2 100.58(15) . . ?
Fe1 P1 Br2 118.74(7) . . ?
Br1 P1 Br2 99.20(6) . . ?
C7 O6 P1 122.5(3) . . ?
O1 C1 Fe1 178.2(6) . . ?
O2 C2 Fe1 178.5(6) . . ?
O3 C3 Fe2 178.2(6) . . ?
O4 C4 Fe2 176.9(6) . . ?
O5 C5 Fe2 179.0(7) . . ?
C7 C6 S1 116.2(4) . . ?
C7 C6 H6A 108.2 . . ?
S1 C6 H6A 108.2 . . ?
C7 C6 H6B 108.2 . . ?
S1 C6 H6B 108.2 . . ?
H6A C6 H6B 107.4 . . ?
O6 C7 C8 112.0(5) . . ?
O6 C7 C6 111.2(4) . . ?
C8 C7 C6 115.0(5) . . ?
O6 C7 H7 106.0 . . ?
C8 C7 H7 106.0 . . ?
C6 C7 H7 106.0 . . ?
C7 C8 S2 116.4(4) . . ?
C7 C8 H8A 108.2 . . ?
S2 C8 H8A 108.2 . . ?
C7 C8 H8B 108.2 . . ?
S2 C8 H8B 108.2 . . ?
H8A C8 H8B 107.3 . . ?

loop_
_geom_bond_atom_site_label_1
_geom_bond_atom_site_label_2
_geom_bond_distance
_geom_bond_site_symmetry_2
_geom_bond_publ_flag
Fe1 C1 1.780(7) . ?
Fe1 C2 1.792(6) . ?
Fe1 P1 2.1072(16) . ?
Fe1 S1 2.2423(15) . ?
Fe1 S2 2.2435(15) . ?
Fe1 Fe2 2.5125(11) . ?
Fe2 C3 1.785(7) . ?
Fe2 C4 1.788(6) . ?
Fe2 C5 1.794(7) . ?
Fe2 S2 2.2401(16) . ?
Fe2 S1 2.2420(16) . ?
Br1 P1 2.2154(16) . ?
Br2 P1 2.2153(16) . ?
S1 C6 1.825(5) . ?
S2 C8 1.816(5) . ?
P1 O6 1.594(4) . ?
O1 C1 1.136(6) . ?
O2 C2 1.132(6) . ?
O3 C3 1.131(7) . ?
O4 C4 1.137(7) . ?
O5 C5 1.126(7) . ?
O6 C7 1.456(6) . ?
C6 C7 1.510(8) . ?
C6 H6A 0.9700 . ?
C6 H6B 0.9700 . ?
C7 C8 1.495(8) . ?
C7 H7 0.9800 . ?
C8 H8A 0.9700 . ?
C8 H8B 0.9700 . ?

loop_
_geom_torsion_atom_site_label_1
_geom_torsion_atom_site_label_2
_geom_torsion_atom_site_label_3
_geom_torsion_atom_site_label_4
_geom_torsion
_geom_torsion_site_symmetry_1
_geom_torsion_site_symmetry_2
_geom_torsion_site_symmetry_3
_geom_torsion_site_symmetry_4
_geom_torsion_publ_flag
C1 Fe1 Fe2 C3 1.5(3) . . . . ?
C2 Fe1 Fe2 C3 98.7(3) . . . . ?
P1 Fe1 Fe2 C3 -127.1(2) . . . . ?
S1 Fe1 Fe2 C3 173.0(2) . . . . ?
S2 Fe1 Fe2 C3 -76.3(2) . . . . ?
C1 Fe1 Fe2 C4 -89.5(3) . . . . ?
C2 Fe1 Fe2 C4 7.6(3) . . . . ?
P1 Fe1 Fe2 C4 141.8(2) . . . . ?
S1 Fe1 Fe2 C4 82.0(2) . . . . ?
S2 Fe1 Fe2 C4 -167.3(2) . . . . ?
C1 Fe1 Fe2 C5 135.7(5) . . . . ?
C2 Fe1 Fe2 C5 -127.2(5) . . . . ?
P1 Fe1 Fe2 C5 7.1(5) . . . . ?
S1 Fe1 Fe2 C5 -52.8(5) . . . . ?
S2 Fe1 Fe2 C5 57.9(5) . . . . ?
C1 Fe1 Fe2 S2 77.76(19) . . . . ?
C2 Fe1 Fe2 S2 174.9(2) . . . . ?
P1 Fe1 Fe2 S2 -50.88(9) . . . . ?
S1 Fe1 Fe2 S2 -110.71(7) . . . . ?
C1 Fe1 Fe2 S1 -171.54(19) . . . . ?
C2 Fe1 Fe2 S1 -74.4(2) . . . . ?
P1 Fe1 Fe2 S1 59.82(8) . . . . ?
S2 Fe1 Fe2 S1 110.71(7) . . . . ?
C3 Fe2 S1 C6 -120.7(6) . . . . ?
C4 Fe2 S1 C6 153.7(3) . . . . ?
C5 Fe2 S1 C6 51.9(3) . . . . ?
S2 Fe2 S1 C6 -51.8(2) . . . . ?
Fe1 Fe2 S1 C6 -102.8(2) . . . . ?
C3 Fe2 S1 Fe1 -17.9(5) . . . . ?
C4 Fe2 S1 Fe1 -103.4(2) . . . . ?
C5 Fe2 S1 Fe1 154.8(2) . . . . ?
S2 Fe2 S1 Fe1 51.01(5) . . . . ?
C1 Fe1 S1 C6 131.5(5) . . . . ?
C2 Fe1 S1 C6 -137.5(3) . . . . ?
P1 Fe1 S1 C6 -33.9(2) . . . . ?
S2 Fe1 S1 C6 56.9(2) . . . . ?
Fe2 Fe1 S1 C6 107.8(2) . . . . ?
C1 Fe1 S1 Fe2 23.7(5) . . . . ?
C2 Fe1 S1 Fe2 114.72(19) . . . . ?
P1 Fe1 S1 Fe2 -141.75(5) . . . . ?
S2 Fe1 S1 Fe2 -50.91(5) . . . . ?
C3 Fe2 S2 C8 -149.4(3) . . . . ?
C4 Fe2 S2 C8 132.3(5) . . . . ?
C5 Fe2 S2 C8 -50.1(3) . . . . ?
S1 Fe2 S2 C8 51.7(2) . . . . ?
Fe1 Fe2 S2 C8 102.7(2) . . . . ?
C3 Fe2 S2 Fe1 107.9(2) . . . . ?
C4 Fe2 S2 Fe1 29.6(5) . . . . ?
C5 Fe2 S2 Fe1 -152.8(2) . . . . ?
S1 Fe2 S2 Fe1 -50.97(5) . . . . ?
C1 Fe1 S2 C8 142.2(3) . . . . ?
C2 Fe1 S2 C8 -127.1(7) . . . . ?
P1 Fe1 S2 C8 37.6(2) . . . . ?
S1 Fe1 S2 C8 -57.8(2) . . . . ?
Fe2 Fe1 S2 C8 -108.8(2) . . . . ?
C1 Fe1 S2 Fe2 -109.1(2) . . . . ?
C2 Fe1 S2 Fe2 -18.4(7) . . . . ?
P1 Fe1 S2 Fe2 146.42(6) . . . . ?
S1 Fe1 S2 Fe2 50.97(5) . . . . ?
C1 Fe1 P1 O6 -138.1(3) . . . . ?
C2 Fe1 P1 O6 126.6(3) . . . . ?
S1 Fe1 P1 O6 36.64(18) . . . . ?
S2 Fe1 P1 O6 -49.32(18) . . . . ?
Fe2 Fe1 P1 O6 -9.4(2) . . . . ?
C1 Fe1 P1 Br1 103.6(2) . . . . ?
C2 Fe1 P1 Br1 8.3(2) . . . . ?
S1 Fe1 P1 Br1 -81.68(8) . . . . ?
S2 Fe1 P1 Br1 -167.64(8) . . . . ?
Fe2 Fe1 P1 Br1 -127.68(7) . . . . ?
C1 Fe1 P1 Br2 -19.0(2) . . . . ?
C2 Fe1 P1 Br2 -114.4(2) . . . . ?
S1 Fe1 P1 Br2 155.71(7) . . . . ?
S2 Fe1 P1 Br2 69.75(8) . . . . ?
Fe2 Fe1 P1 Br2 109.71(8) . . . . ?
Fe1 P1 O6 C7 9.2(4) . . . . ?
Br1 P1 O6 C7 139.2(4) . . . . ?
Br2 P1 O6 C7 -119.6(4) . . . . ?
C2 Fe1 C1 O1 -153(19) . . . . ?
P1 Fe1 C1 O1 103(19) . . . . ?
S1 Fe1 C1 O1 -62(19) . . . . ?
S2 Fe1 C1 O1 12(19) . . . . ?
Fe2 Fe1 C1 O1 -42(19) . . . . ?
C1 Fe1 C2 O2 -117(22) . . . . ?
P1 Fe1 C2 O2 -11(22) . . . . ?
S1 Fe1 C2 O2 84(22) . . . . ?
S2 Fe1 C2 O2 153(22) . . . . ?
Fe2 Fe1 C2 O2 137(22) . . . . ?
C4 Fe2 C3 O3 54(20) . . . . ?
C5 Fe2 C3 O3 156(20) . . . . ?
S2 Fe2 C3 O3 -100(20) . . . . ?
S1 Fe2 C3 O3 -31(21) . . . . ?
Fe1 Fe2 C3 O3 -46(20) . . . . ?
C3 Fe2 C4 O4 -20(11) . . . . ?
C5 Fe2 C4 O4 -120(11) . . . . ?
S2 Fe2 C4 O4 58(11) . . . . ?
S1 Fe2 C4 O4 137(11) . . . . ?
Fe1 Fe2 C4 O4 82(11) . . . . ?
C3 Fe2 C5 O5 152(44) . . . . ?
C4 Fe2 C5 O5 -117(44) . . . . ?
S2 Fe2 C5 O5 64(44) . . . . ?
S1 Fe2 C5 O5 -25(44) . . . . ?
Fe1 Fe2 C5 O5 18(45) . . . . ?
Fe2 S1 C6 C7 64.4(5) . . . . ?
Fe1 S1 C6 C7 -9.5(5) . . . . ?
P1 O6 C7 C8 59.3(5) . . . . ?
P1 O6 C7 C6 -71.0(6) . . . . ?
S1 C6 C7 O6 67.0(6) . . . . ?
S1 C6 C7 C8 -61.7(6) . . . . ?
O6 C7 C8 S2 -67.3(6) . . . . ?
C6 C7 C8 S2 60.9(6) . . . . ?
Fe2 S2 C8 C7 -63.5(5) . . . . ?
Fe1 S2 C8 C7 10.7(5) . . . . ?
